data_7008415
loop_
_publ_author_name
'de Lill, Daniel T.'
'Bozzuto, Daniel J.'
'Cahill, Christopher L.'

_publ_section_title
;
 Templated metal-organic frameworks: synthesis, structures, thermal
 properties and solid-state transformation of two novel calcium-adipate
 frameworks.
;
_journal_issue 12
_journal_name_full 'Dalton transactions (Cambridge, England : 2003)'
_journal_page_first 2111
_journal_page_last 2115
_journal_paper_doi 10.1039/b502512e
_journal_year 2005
_chemical_formula_sum 'C16 H20 Ca N2 O6'
_chemical_formula_weight 376.42
_chemical_name_systematic
;
?
;
_space_group_IT_number 14
_symmetry_cell_setting monoclinic
_symmetry_space_group_name_Hall '-P 2ybc'
_symmetry_space_group_name_H-M 'P 1 21/c 1'
_atom_sites_solution_hydrogens geom
_atom_sites_solution_primary direct
_atom_sites_solution_secondary difmap
_audit_creation_method SHELXL-97
_cell_angle_alpha 90.00
_cell_angle_beta 98.631(6)
_cell_angle_gamma 90.00
_cell_formula_units_Z 4
_cell_length_a 14.855(2)
_cell_length_b 15.339(3)
_cell_length_c 7.7790(12)
_cell_measurement_temperature 293(2)
_cell_volume 1752.5(5)
_computing_cell_refinement 'SAINT (Bruker-AXS)'
_computing_data_collection 'SMART V5.05 (Bruker-AXS)'
_computing_data_reduction 'SAINT (Bruker-AXS)'
_computing_publication_material 'WINGX (Farrugia, 1998)'
_computing_structure_refinement 'SHELXL-97 (Sheldrick, 1997)'
_computing_structure_solution 'SHELXS-97 (Sheldrick, 1990)'
_diffrn_ambient_temperature 293(2)
_diffrn_measured_fraction_theta_full 0.898
_diffrn_measured_fraction_theta_max 0.898
_diffrn_measurement_device_type 'Bruker Apex CCD'
_diffrn_measurement_method 'phi and omega scans'
_diffrn_radiation_monochromator graphite
_diffrn_radiation_source 'fine-focus sealed tube'
_diffrn_radiation_type MoK\a
_diffrn_radiation_wavelength 0.71073
_diffrn_reflns_av_R_equivalents 0.0787
_diffrn_reflns_av_sigmaI/netI 0.1062
_diffrn_reflns_limit_h_max 20
_diffrn_reflns_limit_h_min -13
_diffrn_reflns_limit_k_max 20
_diffrn_reflns_limit_k_min -20
_diffrn_reflns_limit_l_max 7
_diffrn_reflns_limit_l_min -10
_diffrn_reflns_number 14660
_diffrn_reflns_theta_full 29.65
_diffrn_reflns_theta_max 29.65
_diffrn_reflns_theta_min 1.39
_exptl_absorpt_coefficient_mu 0.393
_exptl_absorpt_correction_T_max 0.981
_exptl_absorpt_correction_T_min 0.972
_exptl_absorpt_correction_type empirical
_exptl_crystal_colour colorless
_exptl_crystal_density_diffrn 1.427
_exptl_crystal_density_method 'not measured'
_exptl_crystal_description blade
_exptl_crystal_F_000 792
_exptl_crystal_size_max 0.15
_exptl_crystal_size_mid 0.06
_exptl_crystal_size_min 0.05
_refine_diff_density_max 0.309
_refine_diff_density_min -0.293
_refine_diff_density_rms 0.053
_refine_ls_extinction_method none
_refine_ls_goodness_of_fit_ref 0.829
_refine_ls_hydrogen_treatment mixed
_refine_ls_matrix_type full
_refine_ls_number_parameters 242
_refine_ls_number_reflns 4447
_refine_ls_number_restraints 0
_refine_ls_restrained_S_all 0.829
_refine_ls_R_factor_all 0.1121
_refine_ls_R_factor_gt 0.0503
_refine_ls_shift/su_max 0.001
_refine_ls_shift/su_mean 0.000
_refine_ls_structure_factor_coef Fsqd
_refine_ls_weighting_details 'calc w=1/[\s^2^(Fo^2^)+(0.0180P)^2^+0.0000P] where P=(Fo^2^+2Fc^2^)/3'
_refine_ls_weighting_scheme calc
_refine_ls_wR_factor_gt 0.0730
_refine_ls_wR_factor_ref 0.0869
_reflns_number_gt 2375
_reflns_number_total 4447
_reflns_threshold_expression >2sigma(I)
_cod_data_source_file b502512e.txt
_cod_data_source_block dd2_34
_cod_original_cell_volume 1752.4(5)
_cod_original_sg_symbol_H-M P2(1)/c
_cod_original_formula_sum 'C16 H20 Ca1 N2 O6'
_cod_database_code 7008415

loop_
_symmetry_equiv_pos_as_xyz
'x, y, z'
'-x, y+1/2, -z+1/2'
'-x, -y, -z'
'x, -y-1/2, z-1/2'

loop_
_atom_site_label
_atom_site_type_symbol
_atom_site_fract_x
_atom_site_fract_y
_atom_site_fract_z
_atom_site_U_iso_or_equiv
_atom_site_adp_type
_atom_site_occupancy
_atom_site_symmetry_multiplicity
_atom_site_calc_flag
_atom_site_refinement_flags
_atom_site_disorder_assembly
_atom_site_disorder_group
Ca1 Ca 0.77947(3) 0.28071(3) 0.45111(6) 0.02757(13) Uani 1 1 d . . .
O1 O 0.84998(11) 0.18470(11) 0.2336(2) 0.0348(4) Uani 1 1 d . . .
O2 O 0.88093(11) 0.15228(11) 0.5107(2) 0.0395(5) Uani 1 1 d . . .
O3 O 0.66960(11) 0.15820(11) 0.3909(2) 0.0380(5) Uani 1 1 d . . .
O4 O 0.70441(11) 0.32138(11) 0.1726(2) 0.0368(5) Uani 1 1 d . . .
O6 O 0.67096(17) 0.38282(14) 0.5447(3) 0.0449(6) Uani 1 1 d . . .
O5 O 0.88928(16) 0.38214(14) 0.3624(3) 0.0422(5) Uani 1 1 d . . .
N1 N 0.48525(17) 0.36419(18) 0.3745(3) 0.0538(7) Uani 1 1 d . . .
N2 N 0.07646(18) 0.1459(2) 0.0133(3) 0.0611(7) Uani 1 1 d . . .
C1 C 0.87979(16) 0.13187(17) 0.3534(3) 0.0291(6) Uani 1 1 d . . .
C2 C 0.91208(18) 0.04460(17) 0.3043(3) 0.0429(7) Uani 1 1 d . . .
H2A H 0.9571 0.0533 0.2275 0.052 Uiso 1 1 calc R . .
H2B H 0.8610 0.0141 0.2383 0.052 Uiso 1 1 calc R . .
C3 C 0.95381(16) -0.01448(17) 0.4540(3) 0.0421(7) Uani 1 1 d . . .
H3A H 0.9122 -0.0175 0.5387 0.050 Uiso 1 1 calc R . .
H3B H 0.9596 -0.0728 0.4089 0.050 Uiso 1 1 calc R . .
C4 C 0.66844(16) 0.13372(17) 0.5459(3) 0.0290(6) Uani 1 1 d . . .
C5 C 0.62179(17) 0.04870(16) 0.5759(3) 0.0371(6) Uani 1 1 d . . .
H5C H 0.6211 0.0417 0.6996 0.045 Uiso 1 1 calc R . .
H5D H 0.6571 0.0011 0.5383 0.045 Uiso 1 1 calc R . .
C6 C 0.52368(16) 0.04220(16) 0.4804(3) 0.0370(7) Uani 1 1 d . . .
H6C H 0.4889 0.0913 0.5136 0.044 Uiso 1 1 calc R . .
H6D H 0.5245 0.0460 0.3562 0.044 Uiso 1 1 calc R . .
C7 C 0.4852(2) 0.2830(2) 0.3128(4) 0.0553(8) Uani 1 1 d . . .
H7 H 0.5408 0.2546 0.3190 0.066 Uiso 1 1 calc R . .
C8 C 0.40769(19) 0.2384(2) 0.2400(3) 0.0490(8) Uani 1 1 d . . .
H8 H 0.4121 0.1814 0.2015 0.059 Uiso 1 1 calc R . .
C9 C 0.32357(19) 0.2789(2) 0.2249(3) 0.0447(7) Uani 1 1 d . . .
C10 C 0.3235(2) 0.3642(2) 0.2861(4) 0.0511(8) Uani 1 1 d . . .
H10A H 0.2691 0.3950 0.2781 0.061 Uiso 1 1 calc R . .
C11 C 0.4039(2) 0.4027(2) 0.3586(4) 0.0560(9) Uani 1 1 d . . .
H11 H 0.4014 0.4596 0.3992 0.067 Uiso 1 1 calc R . .
C14 C 0.23903(19) 0.2331(2) 0.1510(3) 0.0444(7) Uani 1 1 d . . .
C13 C 0.2286(2) 0.1439(2) 0.1690(4) 0.0509(8) Uani 1 1 d . . .
H13 H 0.2760 0.1109 0.2278 0.061 Uiso 1 1 calc R . .
C12 C 0.1475(2) 0.1039(2) 0.0992(4) 0.0578(9) Uani 1 1 d . . .
H12 H 0.1426 0.0440 0.1136 0.069 Uiso 1 1 calc R . .
C16 C 0.0869(2) 0.2310(3) -0.0050(4) 0.0700(10) Uani 1 1 d . . .
H16 H 0.0386 0.2622 -0.0654 0.084 Uiso 1 1 calc R . .
C15 C 0.1656(2) 0.2766(2) 0.0602(4) 0.0565(8) Uani 1 1 d . . .
H15 H 0.1687 0.3364 0.0427 0.068 Uiso 1 1 calc R . .
H6A H 0.610(2) 0.381(2) 0.496(4) 0.091(14) Uiso 1 1 d . . .
H6B H 0.669(2) 0.378(2) 0.635(4) 0.067(13) Uiso 1 1 d . . .
H5A H 0.8918(19) 0.376(2) 0.270(3) 0.063(12) Uiso 1 1 d . . .
H5B H 1.053(2) 0.614(2) 0.585(4) 0.081(13) Uiso 1 1 d . . .

loop_
_atom_site_aniso_label
_atom_site_aniso_U_11
_atom_site_aniso_U_22
_atom_site_aniso_U_33
_atom_site_aniso_U_23
_atom_site_aniso_U_13
_atom_site_aniso_U_12
Ca1 0.0319(3) 0.0294(3) 0.0212(2) -0.0004(2) 0.00330(19) 0.0007(3)
O1 0.0404(11) 0.0371(11) 0.0261(10) 0.0044(8) 0.0026(8) 0.0085(8)
O2 0.0482(12) 0.0467(13) 0.0235(10) 0.0006(8) 0.0045(8) 0.0163(9)
O3 0.0463(12) 0.0438(12) 0.0238(10) 0.0012(8) 0.0050(8) -0.0100(9)
O4 0.0390(11) 0.0451(12) 0.0257(10) 0.0082(8) 0.0022(8) 0.0090(9)
O6 0.0510(16) 0.0530(14) 0.0320(13) 0.0006(11) 0.0101(11) 0.0117(11)
O5 0.0467(15) 0.0518(14) 0.0283(13) -0.0036(10) 0.0068(11) -0.0112(10)
N1 0.0538(19) 0.0603(19) 0.0480(16) 0.0048(14) 0.0096(13) 0.0014(14)
N2 0.0480(18) 0.068(2) 0.0676(19) 0.0050(15) 0.0089(14) 0.0021(15)
C1 0.0249(14) 0.0313(16) 0.0310(15) 0.0009(12) 0.0038(11) 0.0023(11)
C2 0.058(2) 0.0352(18) 0.0343(16) -0.0031(13) 0.0013(13) 0.0078(14)
C3 0.0481(19) 0.0323(17) 0.0460(18) 0.0016(13) 0.0078(14) 0.0066(14)
C4 0.0237(14) 0.0343(16) 0.0292(15) 0.0000(12) 0.0049(11) 0.0011(11)
C5 0.0429(17) 0.0354(17) 0.0323(15) 0.0010(12) 0.0032(12) -0.0059(13)
C6 0.0413(17) 0.0354(17) 0.0345(15) -0.0009(12) 0.0066(13) -0.0089(13)
C7 0.044(2) 0.072(3) 0.051(2) 0.0094(18) 0.0079(15) 0.0151(18)
C8 0.046(2) 0.054(2) 0.0468(18) -0.0001(15) 0.0059(15) 0.0119(15)
C9 0.0429(18) 0.055(2) 0.0384(16) 0.0100(15) 0.0124(13) 0.0070(16)
C10 0.045(2) 0.055(2) 0.056(2) 0.0068(16) 0.0153(16) 0.0127(16)
C11 0.065(3) 0.053(2) 0.053(2) 0.0052(16) 0.0177(18) 0.0054(18)
C14 0.0403(18) 0.053(2) 0.0416(17) 0.0063(14) 0.0123(14) 0.0096(15)
C13 0.047(2) 0.057(2) 0.0479(19) 0.0073(15) 0.0030(15) 0.0094(16)
C12 0.062(3) 0.059(2) 0.053(2) 0.0035(17) 0.0119(18) 0.0028(19)
C16 0.044(2) 0.081(3) 0.083(3) 0.014(2) 0.0014(18) 0.016(2)
C15 0.046(2) 0.056(2) 0.068(2) 0.0123(18) 0.0110(16) 0.0077(18)

loop_
_atom_type_symbol
_atom_type_description
_atom_type_scat_dispersion_real
_atom_type_scat_dispersion_imag
_atom_type_scat_source
C C 0.0033 0.0016 'International Tables Vol C Tables 4.2.6.8 and 6.1.1.4'
H H 0.0000 0.0000 'International Tables Vol C Tables 4.2.6.8 and 6.1.1.4'
N N 0.0061 0.0033 'International Tables Vol C Tables 4.2.6.8 and 6.1.1.4'
O O 0.0106 0.0060 'International Tables Vol C Tables 4.2.6.8 and 6.1.1.4'
Ca Ca 0.2262 0.3064 'International Tables Vol C Tables 4.2.6.8 and 6.1.1.4'

loop_
_geom_angle_atom_site_label_1
_geom_angle_atom_site_label_2
_geom_angle_atom_site_label_3
_geom_angle
_geom_angle_site_symmetry_1
_geom_angle_site_symmetry_3
_geom_angle_publ_flag
O1 Ca1 O4 151.60(6) 4_566 . ?
O1 Ca1 O5 84.08(7) 4_566 . ?
O4 Ca1 O5 79.35(7) . . ?
O1 Ca1 O6 78.31(8) 4_566 . ?
O4 Ca1 O6 82.08(7) . . ?
O5 Ca1 O6 100.13(7) . . ?
O1 Ca1 O2 80.29(6) 4_566 . ?
O4 Ca1 O2 124.74(6) . . ?
O5 Ca1 O2 98.44(7) . . ?
O6 Ca1 O2 149.90(7) . . ?
O1 Ca1 O3 122.32(6) 4_566 . ?
O4 Ca1 O3 79.70(6) . . ?
O5 Ca1 O3 151.71(7) . . ?
O6 Ca1 O3 95.57(7) . . ?
O2 Ca1 O3 78.37(6) . . ?
O1 Ca1 O1 125.06(7) 4_566 . ?
O4 Ca1 O1 74.45(5) . . ?
O5 Ca1 O1 79.82(6) . . ?
O6 Ca1 O1 156.16(8) . . ?
O2 Ca1 O1 51.30(5) . . ?
O3 Ca1 O1 76.40(5) . . ?
O1 Ca1 O4 72.66(5) 4_566 4_566 ?
O4 Ca1 O4 123.78(7) . 4_566 ?
O5 Ca1 O4 156.28(7) . 4_566 ?
O6 Ca1 O4 80.01(7) . 4_566 ?
O2 Ca1 O4 73.54(5) . 4_566 ?
O3 Ca1 O4 50.02(5) . 4_566 ?
O1 Ca1 O4 109.61(5) . 4_566 ?
O1 Ca1 C1 104.43(6) 4_566 . ?
O4 Ca1 C1 99.10(7) . . ?
O5 Ca1 C1 92.09(7) . . ?
O6 Ca1 C1 167.71(7) . . ?
O2 Ca1 C1 25.74(5) . . ?
O3 Ca1 C1 72.74(6) . . ?
O1 Ca1 C1 25.94(5) . . ?
O4 Ca1 C1 89.32(6) 4_566 . ?
O1 Ca1 C4 97.25(6) 4_566 . ?
O4 Ca1 C4 103.06(6) . . ?
O5 Ca1 C4 170.01(7) . . ?
O6 Ca1 C4 89.82(7) . . ?
O2 Ca1 C4 72.14(6) . . ?
O3 Ca1 C4 25.08(5) . . ?
O1 Ca1 C4 91.42(6) . . ?
O4 Ca1 C4 25.14(5) 4_566 . ?
C1 Ca1 C4 77.98(6) . . ?
O1 Ca1 Ca1 153.82(4) 4_566 4_565 ?
O4 Ca1 Ca1 40.63(4) . 4_565 ?
O5 Ca1 Ca1 77.09(5) . 4_565 ?
O6 Ca1 Ca1 122.57(6) . 4_565 ?
O2 Ca1 Ca1 84.62(4) . 4_565 ?
O3 Ca1 Ca1 74.63(4) . 4_565 ?
O1 Ca1 Ca1 33.82(4) . 4_565 ?
O4 Ca1 Ca1 123.07(4) 4_566 4_565 ?
C1 Ca1 Ca1 58.88(5) . 4_565 ?
C4 Ca1 Ca1 98.30(5) . 4_565 ?
O1 Ca1 Ca1 37.71(4) 4_566 4_566 ?
O4 Ca1 Ca1 152.01(4) . 4_566 ?
O5 Ca1 Ca1 121.67(6) . 4_566 ?
O6 Ca1 Ca1 76.37(6) . 4_566 ?
O2 Ca1 Ca1 73.74(4) . 4_566 ?
O3 Ca1 Ca1 84.80(4) . 4_566 ?
O1 Ca1 Ca1 124.20(4) . 4_566 ?
O4 Ca1 Ca1 34.94(4) 4_566 4_566 ?
C1 Ca1 Ca1 98.32(5) . 4_566 ?
C4 Ca1 Ca1 59.73(5) . 4_566 ?
Ca1 Ca1 Ca1 152.76(3) 4_565 4_566 ?
O1 Ca1 H6B 67.1(6) 4_566 . ?
O4 Ca1 H6B 95.5(6) . . ?
O5 Ca1 H6B 106.0(7) . . ?
O6 Ca1 H6B 13.8(6) . . ?
O2 Ca1 H6B 136.2(6) . . ?
O3 Ca1 H6B 94.7(7) . . ?
O1 Ca1 H6B 167.5(7) . . ?
O4 Ca1 H6B 69.5(6) 4_566 . ?
C1 Ca1 H6B 158.6(6) . . ?
C4 Ca1 H6B 83.5(7) . . ?
Ca1 Ca1 H6B 135.6(6) 4_565 . ?
Ca1 Ca1 H6B 62.6(6) 4_566 . ?
O1 Ca1 H5A 98.0(6) 4_566 . ?
O4 Ca1 H5A 68.4(6) . . ?
O5 Ca1 H5A 14.5(6) . . ?
O6 Ca1 H5A 106.9(6) . . ?
O2 Ca1 H5A 96.8(6) . . ?
O3 Ca1 H5A 137.3(6) . . ?
O1 Ca1 H5A 68.4(6) . . ?
O4 Ca1 H5A 167.3(6) 4_566 . ?
C1 Ca1 H5A 84.7(6) . . ?
C4 Ca1 H5A 159.3(6) . . ?
Ca1 Ca1 H5A 62.6(6) 4_565 . ?
Ca1 Ca1 H5A 135.1(6) 4_566 . ?
H6B Ca1 H5A 115.4(9) . . ?
C1 O1 Ca1 153.19(17) . 4_565 ?
C1 O1 Ca1 90.80(14) . . ?
Ca1 O1 Ca1 108.46(6) 4_565 . ?
C1 O2 Ca1 95.53(14) . . ?
C4 O3 Ca1 98.47(15) . . ?
C4 O4 Ca1 161.93(17) 4_565 . ?
C4 O4 Ca1 89.15(14) 4_565 4_565 ?
Ca1 O4 Ca1 104.43(6) . 4_565 ?
Ca1 O6 H6A 120(2) . . ?
Ca1 O6 H6B 111(3) . . ?
H6A O6 H6B 103(3) . . ?
Ca1 O5 H5A 109(2) . . ?
C7 N1 C11 115.4(3) . . ?
C16 N2 C12 115.8(3) . . ?
O2 C1 O1 120.6(2) . . ?
O2 C1 C2 120.9(2) . . ?
O1 C1 C2 118.5(2) . . ?
O2 C1 Ca1 58.73(12) . . ?
O1 C1 Ca1 63.26(13) . . ?
C2 C1 Ca1 167.21(18) . . ?
C1 C2 C3 116.4(2) . . ?
C1 C2 H2A 108.2 . . ?
C3 C2 H2A 108.2 . . ?
C1 C2 H2B 108.2 . . ?
C3 C2 H2B 108.2 . . ?
H2A C2 H2B 107.3 . . ?
C3 C3 C2 114.8(3) 3_756 . ?
C3 C3 H3A 108.6 3_756 . ?
C2 C3 H3A 108.6 . . ?
C3 C3 H3B 108.6 3_756 . ?
C2 C3 H3B 108.6 . . ?
H3A C3 H3B 107.5 . . ?
O4 C4 O3 121.4(2) 4_566 . ?
O4 C4 C5 120.2(2) 4_566 . ?
O3 C4 C5 118.4(2) . . ?
O4 C4 Ca1 65.72(13) 4_566 . ?
O3 C4 Ca1 56.45(12) . . ?
C5 C4 Ca1 169.77(16) . . ?
C4 C5 C6 113.9(2) . . ?
C4 C5 H5C 108.8 . . ?
C6 C5 H5C 108.8 . . ?
C4 C5 H5D 108.8 . . ?
C6 C5 H5D 108.8 . . ?
H5C C5 H5D 107.7 . . ?
C6 C6 C5 113.0(3) 3_656 . ?
C6 C6 H6C 109.0 3_656 . ?
C5 C6 H6C 109.0 . . ?
C6 C6 H6D 109.0 3_656 . ?
C5 C6 H6D 109.0 . . ?
H6C C6 H6D 107.8 . . ?
N1 C7 C8 124.3(3) . . ?
N1 C7 H7 117.8 . . ?
C8 C7 H7 117.8 . . ?
C9 C8 C7 119.8(3) . . ?
C9 C8 H8 120.1 . . ?
C7 C8 H8 120.1 . . ?
C8 C9 C10 116.1(3) . . ?
C8 C9 C14 121.5(3) . . ?
C10 C9 C14 122.4(2) . . ?
C11 C10 C9 119.9(3) . . ?
C11 C10 H10A 120.0 . . ?
C9 C10 H10A 120.0 . . ?
N1 C11 C10 124.5(3) . . ?
N1 C11 H11 117.8 . . ?
C10 C11 H11 117.8 . . ?
C15 C14 C13 115.9(3) . . ?
C15 C14 C9 122.0(3) . . ?
C13 C14 C9 122.1(3) . . ?
C14 C13 C12 120.1(3) . . ?
C14 C13 H13 120.0 . . ?
C12 C13 H13 120.0 . . ?
N2 C12 C13 124.0(3) . . ?
N2 C12 H12 118.0 . . ?
C13 C12 H12 118.0 . . ?
N2 C16 C15 124.2(3) . . ?
N2 C16 H16 117.9 . . ?
C15 C16 H16 117.9 . . ?
C14 C15 C16 120.0(3) . . ?
C14 C15 H15 120.0 . . ?
C16 C15 H15 120.0 . . ?

loop_
_geom_bond_atom_site_label_1
_geom_bond_atom_site_label_2
_geom_bond_distance
_geom_bond_site_symmetry_2
_geom_bond_publ_flag
Ca1 O1 2.3485(17) 4_566 ?
Ca1 O4 2.3669(17) . ?
Ca1 O5 2.428(2) . ?
Ca1 O6 2.436(2) . ?
Ca1 O2 2.4815(17) . ?
Ca1 O3 2.4869(17) . ?
Ca1 O1 2.5810(16) . ?
Ca1 O4 2.6907(17) 4_566 ?
Ca1 C1 2.890(2) . ?
Ca1 C4 2.952(3) . ?
Ca1 Ca1 4.0020(6) 4_565 ?
Ca1 Ca1 4.0020(6) 4_566 ?
Ca1 H6B 2.77(3) . ?
Ca1 H5A 2.76(3) . ?
O1 C1 1.264(3) . ?
O1 Ca1 2.3485(17) 4_565 ?
O2 C1 1.261(3) . ?
O3 C4 1.265(2) . ?
O4 C4 1.254(3) 4_565 ?
O4 Ca1 2.6907(16) 4_565 ?
O6 H6A 0.92(3) . ?
O6 H6B 0.71(3) . ?
O5 H5A 0.73(3) . ?
N1 C7 1.334(4) . ?
N1 C11 1.334(3) . ?
N2 C16 1.325(4) . ?
N2 C12 1.328(4) . ?
C1 C2 1.491(3) . ?
C2 C3 1.532(3) . ?
C2 H2A 0.9700 . ?
C2 H2B 0.9700 . ?
C3 C3 1.516(5) 3_756 ?
C3 H3A 0.9700 . ?
C3 H3B 0.9700 . ?
C4 O4 1.254(3) 4_566 ?
C4 C5 1.511(3) . ?
C5 C6 1.537(3) . ?
C5 H5C 0.9700 . ?
C5 H5D 0.9700 . ?
C6 C6 1.526(4) 3_656 ?
C6 H6C 0.9700 . ?
C6 H6D 0.9700 . ?
C7 C8 1.385(4) . ?
C7 H7 0.9300 . ?
C8 C9 1.385(3) . ?
C8 H8 0.9300 . ?
C9 C10 1.392(4) . ?
C9 C14 1.478(4) . ?
C10 C11 1.376(4) . ?
C10 H10A 0.9300 . ?
C11 H11 0.9300 . ?
C14 C15 1.379(4) . ?
C14 C13 1.386(4) . ?
C13 C12 1.389(4) . ?
C13 H13 0.9300 . ?
C12 H12 0.9300 . ?
C16 C15 1.391(4) . ?
C16 H16 0.9300 . ?
C15 H15 0.9300 . ?

loop_
_geom_hbond_atom_site_label_D
_geom_hbond_atom_site_label_H
_geom_hbond_atom_site_label_A
_geom_hbond_distance_DH
_geom_hbond_distance_HA
_geom_hbond_distance_DA
_geom_hbond_angle_DHA
_geom_hbond_site_symmetry_A
O6 H6A N1 0.92(3) 1.97(3) 2.889(4) 173(3) .
O6 H6B O3 0.71(3) 2.07(3) 2.769(3) 170(4) 4_566
O5 H5A O2 0.73(3) 2.05(3) 2.771(3) 171(3) 4_565
